data_2243756
loop_
_publ_author_name
'Dey, Dhananjay'
'Shruti, I.'
'Chopra, Deepak'
'Mohan, T. P.'

_publ_section_title
;
 Structural investigation of
 <i>N</i>-[2-(4-fluoro-3-phenoxybenzoyl)hydrazinecarbothioyl]benzamide and
 <i>N</i>-[2-(4-fluoro-3-phenoxybenzoyl)hydrazinecarbothioyl]-4-methoxybenzamide
;
_journal_coeditor_code DJ2021
_journal_issue 3
_journal_name_full 'Acta Crystallographica Section E'
_journal_page_first 277
_journal_page_last 281
_journal_paper_doi 10.1107/S2056989021001900
_journal_volume 77
_journal_year 2021
_chemical_formula_iupac 'C21 H16 F N3 O3 S'
_chemical_formula_moiety 'C21 H16 F N3 O3 S'
_chemical_formula_sum 'C21 H16 F N3 O3 S'
_chemical_formula_weight 409.43
_chemical_name_systematic
;
<i>N</i>-[2-(4-Fluoro-3-phenoxybenzoyl)hydrazinecarbothioyl]benzamide
;
_space_group_crystal_system monoclinic
_space_group_IT_number 14
_space_group_name_Hall '-P 2ybc'
_space_group_name_H-M_alt 'P 1 21/c 1'
_atom_sites_solution_hydrogens geom
_atom_sites_solution_primary direct
_audit_creation_method SHELXL-2018/3
_cell_angle_alpha 90
_cell_angle_beta 100.136(5)
_cell_angle_gamma 90
_cell_formula_units_Z 4
_cell_length_a 18.3849(13)
_cell_length_b 7.7063(6)
_cell_length_c 13.9216(10)
_cell_measurement_reflns_used 10485
_cell_measurement_temperature 298(2)
_cell_measurement_theta_max 28.64
_cell_measurement_theta_min 2.15
_cell_volume 1941.6(2)
_computing_cell_refinement
;
SAINT (Bruker, 2008)
;
_computing_data_collection
;
APEX2 (Bruker, 2012)
;
_computing_data_reduction
;
SAINT (Bruker, 2008)
;
_computing_molecular_graphics
;
Mercury (Macrae <i>et al.</i>, 2020),
WinGX (Farrugia, 2012)
;
_computing_publication_material
;
PLATON (Spek, 2020)
;
_computing_structure_refinement
;
<i>SHELXL2018/3</i> (Sheldrick, 2015)
;
_computing_structure_solution
;
SHELXS97 (Sheldrick, 2008)
;
_diffrn_ambient_temperature 298(2)
_diffrn_measured_fraction_theta_full 1.000
_diffrn_measured_fraction_theta_max 0.988
_diffrn_measurement_device_type 'Bruker APEXII CCD'
_diffrn_measurement_method '\f and \w scans'
_diffrn_radiation_type MoK\a
_diffrn_radiation_wavelength 0.71073
_diffrn_reflns_av_R_equivalents 0.0428
_diffrn_reflns_av_unetI/netI 0.0297
_diffrn_reflns_limit_h_max 21
_diffrn_reflns_limit_h_min -23
_diffrn_reflns_limit_k_max 10
_diffrn_reflns_limit_k_min -10
_diffrn_reflns_limit_l_max 18
_diffrn_reflns_limit_l_min -18
_diffrn_reflns_number 31160
_diffrn_reflns_theta_full 25.242
_diffrn_reflns_theta_max 27.646
_diffrn_reflns_theta_min 2.251
_exptl_absorpt_coefficient_mu 0.204
_exptl_absorpt_correction_type multi-scan
_exptl_absorpt_process_details
;
(SADABS; Bruker, 2008)
;
_exptl_crystal_colour colorless
_exptl_crystal_density_diffrn 1.401
_exptl_crystal_description plates
_exptl_crystal_F_000 848
_exptl_crystal_size_max 0.270
_exptl_crystal_size_mid 0.200
_exptl_crystal_size_min 0.140
_refine_diff_density_max 0.146
_refine_diff_density_min -0.168
_refine_ls_extinction_method none
_refine_ls_goodness_of_fit_ref 1.041
_refine_ls_hydrogen_treatment constr
_refine_ls_matrix_type full
_refine_ls_number_parameters 262
_refine_ls_number_reflns 4460
_refine_ls_number_restraints 0
_refine_ls_restrained_S_all 1.041
_refine_ls_R_factor_all 0.0796
_refine_ls_R_factor_gt 0.0430
_refine_ls_shift/su_max 0.000
_refine_ls_shift/su_mean 0.000
_refine_ls_structure_factor_coef Fsqd
_refine_ls_weighting_details 'w=1/[\s^2^(Fo^2^)+(0.0531P)^2^+0.1773P] where P=(Fo^2^+2Fc^2^)/3'
_refine_ls_weighting_scheme calc
_refine_ls_wR_factor_gt 0.1048
_refine_ls_wR_factor_ref 0.1188
_reflns_number_gt 2753
_reflns_number_total 4460
_reflns_threshold_expression 'I > 2\s(I)'
_cod_data_source_file dj2021sup1.cif
_cod_data_source_block A1
_cod_original_sg_symbol_H-M 'P 21/c'
_cod_database_code 2243756
_shelx_space_group_comment
;
The symmetry employed for this shelxl refinement is uniquely defined
by the following loop, which should always be used as a source of
symmetry information in preference to the above space-group names.
They are only intended as comments.
;
_shelx_estimated_absorpt_t_min 0.947
_shelx_estimated_absorpt_t_max 0.972

loop_
_space_group_symop_operation_xyz
'x, y, z'
'-x, y+1/2, -z+1/2'
'-x, -y, -z'
'x, -y-1/2, z-1/2'

loop_
_atom_site_type_symbol
_atom_site_label
_atom_site_fract_x
_atom_site_fract_y
_atom_site_fract_z
_atom_site_U_iso_or_equiv
_atom_site_adp_type
_atom_site_calc_flag
_atom_site_occupancy
_atom_site_disorder_assembly
_atom_site_disorder_group
N N2 0.35731(8) 0.0786(2) 0.88306(10) 0.0603(4) Uani d 1 . .
H H2N 0.398146 0.108884 0.865793 0.072 Uiso calc 1 . .
O O2 0.35727(7) 0.08997(19) 0.69344(9) 0.0715(4) Uani d 1 . .
N N1 0.30299(8) 0.0015(2) 0.81656(10) 0.0635(4) Uani d 1 . .
H H1 0.267495 -0.053998 0.835584 0.076 Uiso calc 1 . .
C C15 0.47522(9) 0.2198(2) 1.01326(12) 0.0544(4) Uani d 1 . .
N N3 0.40609(7) 0.18548(18) 1.03435(9) 0.0538(4) Uani d 1 . .
H H3N 0.398570 0.216229 1.091172 0.065 Uiso calc 1 . .
C C19 0.63953(10) 0.4486(3) 1.22873(13) 0.0637(5) Uani d 1 . .
H H19 0.675815 0.500499 1.274731 0.076 Uiso calc 1 . .
C C13 0.30627(10) 0.0143(2) 0.72070(12) 0.0546(4) Uani d 1 . .
C C11 0.24397(10) -0.0680(2) 0.65341(12) 0.0548(4) Uani d 1 . .
O O3 0.48982(7) 0.18773(19) 0.93243(8) 0.0737(4) Uani d 1 . .
C C12 0.23455(10) -0.0202(2) 0.55602(12) 0.0587(5) Uani d 1 . .
H H12 0.267655 0.056422 0.535242 0.070 Uiso calc 1 . .
C C18 0.58177(10) 0.3634(3) 1.25799(13) 0.0651(5) Uani d 1 . .
H H18 0.579476 0.355776 1.324057 0.078 Uiso calc 1 . .
C C16 0.53052(9) 0.2979(2) 1.09115(11) 0.0509(4) Uani d 1 . .
C C7 0.17640(11) -0.0857(3) 0.48974(13) 0.0650(5) Uani d 1 . .
C C17 0.52695(10) 0.2888(2) 1.19000(12) 0.0589(5) Uani d 1 . .
H H17 0.487572 0.232436 1.210329 0.071 Uiso calc 1 . .
O O1 0.16903(8) -0.0470(2) 0.39147(9) 0.0815(4) Uani d 1 . .
C C20 0.64377(11) 0.4571(3) 1.13081(13) 0.0683(5) Uani d 1 . .
H H20 0.683089 0.514503 1.110943 0.082 Uiso calc 1 . .
C C14 0.34729(9) 0.1066(2) 0.97367(11) 0.0524(4) Uani d 1 . .
C C1 0.13186(10) 0.1053(3) 0.35731(13) 0.0658(5) Uani d 1 . .
C C10 0.19555(10) -0.1858(3) 0.68345(14) 0.0678(5) Uani d 1 . .
H H10 0.202440 -0.221053 0.748315 0.081 Uiso calc 1 . .
C C21 0.59024(10) 0.3814(3) 1.06281(12) 0.0610(5) Uani d 1 . .
H H21 0.593940 0.385998 0.997084 0.073 Uiso calc 1 . .
C C8 0.12811(11) -0.1982(3) 0.52212(15) 0.0755(6) Uani d 1 . .
F F1 0.07018(8) -0.2577(2) 0.45739(10) 0.1157(5) Uani d 1 . .
C C9 0.13740(12) -0.2507(3) 0.61757(16) 0.0828(6) Uani d 1 . .
H H9 0.104704 -0.329362 0.637526 0.099 Uiso calc 1 . .
C C6 0.09068(11) 0.2008(3) 0.41052(15) 0.0756(6) Uani d 1 . .
H H6 0.086151 0.166959 0.473327 0.091 Uiso calc 1 . .
C C4 0.06114(16) 0.3971(4) 0.2770(2) 0.1119(9) Uani d 1 . .
H H4 0.036467 0.495305 0.249363 0.134 Uiso calc 1 . .
C C2 0.13978(13) 0.1537(3) 0.26449(15) 0.0849(7) Uani d 1 . .
H H2 0.169036 0.089353 0.229477 0.102 Uiso calc 1 . .
C C3 0.10316(18) 0.3001(4) 0.2249(2) 0.1101(9) Uani d 1 . .
H H3 0.107028 0.333605 0.161870 0.132 Uiso calc 1 . .
C C5 0.05585(13) 0.3485(4) 0.3694(2) 0.0958(7) Uani d 1 . .
H H5 0.028365 0.415792 0.405426 0.115 Uiso calc 1 . .
S S1 0.26986(3) 0.05350(8) 1.01272(3) 0.07183(19) Uani d 1 . .

loop_
_atom_site_aniso_label
_atom_site_aniso_U_11
_atom_site_aniso_U_22
_atom_site_aniso_U_33
_atom_site_aniso_U_12
_atom_site_aniso_U_13
_atom_site_aniso_U_23
N2 0.0605(9) 0.0788(10) 0.0420(8) -0.0123(8) 0.0097(7) -0.0069(7)
O2 0.0662(8) 0.0981(10) 0.0499(7) -0.0220(7) 0.0097(6) 0.0030(7)
N1 0.0659(10) 0.0808(11) 0.0435(8) -0.0197(8) 0.0090(7) -0.0051(8)
C15 0.0558(10) 0.0637(11) 0.0457(9) 0.0021(8) 0.0147(8) -0.0033(8)
N3 0.0539(8) 0.0702(10) 0.0381(7) -0.0016(7) 0.0100(6) -0.0055(7)
C19 0.0562(11) 0.0809(13) 0.0525(10) -0.0022(10) 0.0053(8) -0.0055(10)
C13 0.0590(11) 0.0618(11) 0.0425(9) -0.0026(9) 0.0076(8) 0.0010(8)
C11 0.0566(10) 0.0612(11) 0.0457(9) -0.0014(9) 0.0070(8) -0.0016(8)
O3 0.0684(8) 0.1078(11) 0.0495(7) -0.0126(7) 0.0229(6) -0.0201(7)
C12 0.0637(11) 0.0683(12) 0.0444(9) -0.0035(9) 0.0107(8) -0.0032(8)
C18 0.0610(11) 0.0937(14) 0.0408(9) 0.0028(10) 0.0095(8) -0.0040(9)
C16 0.0512(10) 0.0590(10) 0.0433(8) 0.0056(8) 0.0104(7) -0.0012(8)
C7 0.0693(12) 0.0775(13) 0.0450(10) 0.0071(10) 0.0012(9) -0.0073(9)
C17 0.0540(10) 0.0781(12) 0.0467(9) -0.0011(9) 0.0149(8) -0.0006(9)
O1 0.0998(11) 0.0991(11) 0.0421(7) 0.0170(9) 0.0026(7) -0.0105(7)
C20 0.0595(11) 0.0891(14) 0.0576(11) -0.0121(10) 0.0136(9) 0.0041(10)
C14 0.0585(11) 0.0573(10) 0.0409(8) 0.0019(8) 0.0076(8) 0.0015(8)
C1 0.0568(11) 0.0850(14) 0.0496(10) -0.0092(10) -0.0068(9) -0.0020(10)
C10 0.0663(12) 0.0775(13) 0.0573(11) -0.0110(10) 0.0048(9) 0.0084(10)
C21 0.0609(11) 0.0792(13) 0.0443(9) -0.0033(10) 0.0134(8) 0.0014(9)
C8 0.0648(13) 0.0863(15) 0.0666(13) -0.0101(11) -0.0126(10) -0.0100(11)
F1 0.0972(10) 0.1390(12) 0.0957(9) -0.0334(9) -0.0246(8) -0.0135(9)
C9 0.0714(13) 0.0906(15) 0.0824(15) -0.0234(12) 0.0023(11) 0.0080(13)
C6 0.0658(13) 0.0965(17) 0.0625(12) 0.0016(11) 0.0058(10) -0.0011(12)
C4 0.101(2) 0.112(2) 0.116(2) 0.0046(17) 0.0013(18) 0.034(2)
C2 0.0881(16) 0.1073(18) 0.0569(12) -0.0178(14) 0.0063(11) -0.0009(13)
C3 0.128(2) 0.122(2) 0.0745(16) -0.0238(19) 0.0032(16) 0.0288(17)
C5 0.0718(15) 0.1026(19) 0.111(2) 0.0045(14) 0.0110(14) 0.0038(16)
S1 0.0630(3) 0.1025(4) 0.0515(3) -0.0143(3) 0.0141(2) -0.0031(3)

loop_
_atom_type_symbol
_atom_type_description
_atom_type_scat_dispersion_real
_atom_type_scat_dispersion_imag
_atom_type_scat_source
C C 0.0033 0.0016 'International Tables Vol C Tables 4.2.6.8 and 6.1.1.4'
H H 0.0000 0.0000 'International Tables Vol C Tables 4.2.6.8 and 6.1.1.4'
N N 0.0061 0.0033 'International Tables Vol C Tables 4.2.6.8 and 6.1.1.4'
O O 0.0106 0.0060 'International Tables Vol C Tables 4.2.6.8 and 6.1.1.4'
F F 0.0171 0.0103 'International Tables Vol C Tables 4.2.6.8 and 6.1.1.4'
S S 0.1246 0.1234 'International Tables Vol C Tables 4.2.6.8 and 6.1.1.4'

loop_
_geom_angle_atom_site_label_1
_geom_angle_atom_site_label_2
_geom_angle_atom_site_label_3
_geom_angle_site_symmetry_1
_geom_angle_site_symmetry_3
_geom_angle
_geom_angle_publ_flag
C14 N2 N1 . . 120.44(14) ?
C14 N2 H2N . . 119.8 ?
N1 N2 H2N . . 119.8 ?
C13 N1 N2 . . 118.79(14) ?
C13 N1 H1 . . 120.6 ?
N2 N1 H1 . . 120.6 ?
O3 C15 N3 . . 120.99(16) ?
O3 C15 C16 . . 121.44(15) ?
N3 C15 C16 . . 117.57(13) ?
C15 N3 C14 . . 127.02(13) ?
C15 N3 H3N . . 116.5 ?
C14 N3 H3N . . 116.5 ?
C18 C19 C20 . . 119.86(17) ?
C18 C19 H19 . . 120.1 ?
C20 C19 H19 . . 120.1 ?
O2 C13 N1 . . 120.86(16) ?
O2 C13 C11 . . 123.81(15) ?
N1 C13 C11 . . 115.33(15) ?
C12 C11 C10 . . 119.51(17) ?
C12 C11 C13 . . 116.91(16) ?
C10 C11 C13 . . 123.57(16) ?
C7 C12 C11 . . 120.40(18) ?
C7 C12 H12 . . 119.8 ?
C11 C12 H12 . . 119.8 ?
C19 C18 C17 . . 120.41(16) ?
C19 C18 H18 . . 119.8 ?
C17 C18 H18 . . 119.8 ?
C21 C16 C17 . . 118.81(16) ?
C21 C16 C15 . . 117.16(14) ?
C17 C16 C15 . . 124.01(15) ?
C8 C7 C12 . . 118.78(17) ?
C8 C7 O1 . . 120.31(18) ?
C12 C7 O1 . . 120.81(18) ?
C18 C17 C16 . . 120.09(16) ?
C18 C17 H17 . . 120.0 ?
C16 C17 H17 . . 120.0 ?
C7 O1 C1 . . 118.30(15) ?
C21 C20 C19 . . 120.23(17) ?
C21 C20 H20 . . 119.9 ?
C19 C20 H20 . . 119.9 ?
N2 C14 N3 . . 115.25(14) ?
N2 C14 S1 . . 122.85(13) ?
N3 C14 S1 . . 121.90(12) ?
C6 C1 C2 . . 121.6(2) ?
C6 C1 O1 . . 123.55(18) ?
C2 C1 O1 . . 114.8(2) ?
C9 C10 C11 . . 120.14(18) ?
C9 C10 H10 . . 119.9 ?
C11 C10 H10 . . 119.9 ?
C20 C21 C16 . . 120.58(16) ?
C20 C21 H21 . . 119.7 ?
C16 C21 H21 . . 119.7 ?
F1 C8 C9 . . 119.7(2) ?
F1 C8 C7 . . 118.42(19) ?
C9 C8 C7 . . 121.84(18) ?
C8 C9 C10 . . 119.28(19) ?
C8 C9 H9 . . 120.4 ?
C10 C9 H9 . . 120.4 ?
C1 C6 C5 . . 118.7(2) ?
C1 C6 H6 . . 120.6 ?
C5 C6 H6 . . 120.6 ?
C5 C4 C3 . . 119.4(3) ?
C5 C4 H4 . . 120.3 ?
C3 C4 H4 . . 120.3 ?
C1 C2 C3 . . 118.1(2) ?
C1 C2 H2 . . 120.9 ?
C3 C2 H2 . . 120.9 ?
C4 C3 C2 . . 121.1(2) ?
C4 C3 H3 . . 119.4 ?
C2 C3 H3 . . 119.4 ?
C4 C5 C6 . . 121.0(3) ?
C4 C5 H5 . . 119.5 ?
C6 C5 H5 . . 119.5 ?

loop_
_geom_bond_atom_site_label_1
_geom_bond_atom_site_label_2
_geom_bond_site_symmetry_2
_geom_bond_distance
_geom_bond_publ_flag
N2 C14 . 1.3242(19) ?
N2 N1 . 1.3718(19) ?
N2 H2N . 0.8600 ?
O2 C13 . 1.220(2) ?
N1 C13 . 1.350(2) ?
N1 H1 . 0.8600 ?
C15 O3 . 1.2272(18) ?
C15 N3 . 1.379(2) ?
C15 C16 . 1.478(2) ?
N3 C14 . 1.389(2) ?
N3 H3N . 0.8600 ?
C19 C18 . 1.370(3) ?
C19 C20 . 1.381(2) ?
C19 H19 . 0.9300 ?
C13 C11 . 1.488(2) ?
C11 C12 . 1.386(2) ?
C11 C10 . 1.387(2) ?
C12 C7 . 1.379(3) ?
C12 H12 . 0.9300 ?
C18 C17 . 1.381(2) ?
C18 H18 . 0.9300 ?
C16 C21 . 1.389(2) ?
C16 C17 . 1.391(2) ?
C7 C8 . 1.372(3) ?
C7 O1 . 1.383(2) ?
C17 H17 . 0.9300 ?
O1 C1 . 1.399(2) ?
C20 C21 . 1.370(3) ?
C20 H20 . 0.9300 ?
C14 S1 . 1.6617(17) ?
C1 C6 . 1.364(3) ?
C1 C2 . 1.377(3) ?
C10 C9 . 1.374(3) ?
C10 H10 . 0.9300 ?
C21 H21 . 0.9300 ?
C8 F1 . 1.349(2) ?
C8 C9 . 1.371(3) ?
C9 H9 . 0.9300 ?
C6 C5 . 1.380(3) ?
C6 H6 . 0.9300 ?
C4 C5 . 1.360(4) ?
C4 C3 . 1.370(4) ?
C4 H4 . 0.9300 ?
C2 C3 . 1.378(4) ?
C2 H2 . 0.9300 ?
C3 H3 . 0.9300 ?
C5 H5 . 0.9300 ?

loop_
_geom_hbond_atom_site_label_D
_geom_hbond_atom_site_label_H
_geom_hbond_atom_site_label_A
_geom_hbond_site_symmetry_D
_geom_hbond_site_symmetry_H
_geom_hbond_site_symmetry_A
_geom_hbond_distance_DH
_geom_hbond_distance_HA
_geom_hbond_distance_DA
_geom_hbond_angle_DHA
_geom_hbond_publ_flag
N2 H2N O3 ? ? 1_555 0.86 1.88 2.555(2) 135 y
C18 H18 O3 ? ? 4_566 0.93 2.45 3.218(2) 141 y
N3 H3N O2 ? ? 4_566 0.86 2.28 3.067(2) 152 y
C19 H19 S1 ? ? 2_657 0.93 2.98 3.778(2) 145 y
C20 H20 O1 ? ? 2_656 0.93 2.77 3.510(3) 138 y

loop_
_geom_torsion_atom_site_label_1
_geom_torsion_atom_site_label_2
_geom_torsion_atom_site_label_3
_geom_torsion_atom_site_label_4
_geom_torsion_site_symmetry_1
_geom_torsion_site_symmetry_2
_geom_torsion_site_symmetry_3
_geom_torsion_site_symmetry_4
_geom_torsion
_geom_torsion_publ_flag
C14 N2 N1 C13 . . . . 163.27(16) ?
O3 C15 N3 C14 . . . . 3.4(3) ?
C16 C15 N3 C14 . . . . -177.17(15) ?
N2 N1 C13 O2 . . . . 1.4(3) ?
N2 N1 C13 C11 . . . . -178.11(15) ?
O2 C13 C11 C12 . . . . -15.9(3) ?
N1 C13 C11 C12 . . . . 163.59(16) ?
O2 C13 C11 C10 . . . . 164.89(19) ?
N1 C13 C11 C10 . . . . -15.6(3) ?
C10 C11 C12 C7 . . . . 1.7(3) ?
C13 C11 C12 C7 . . . . -177.53(17) ?
C20 C19 C18 C17 . . . . -1.2(3) ?
O3 C15 C16 C21 . . . . 19.2(3) ?
N3 C15 C16 C21 . . . . -160.26(15) ?
O3 C15 C16 C17 . . . . -159.26(18) ?
N3 C15 C16 C17 . . . . 21.3(3) ?
C11 C12 C7 C8 . . . . 0.2(3) ?
C11 C12 C7 O1 . . . . -176.13(16) ?
C19 C18 C17 C16 . . . . 0.8(3) ?
C21 C16 C17 C18 . . . . 0.6(3) ?
C15 C16 C17 C18 . . . . 179.02(17) ?
C8 C7 O1 C1 . . . . 97.3(2) ?
C12 C7 O1 C1 . . . . -86.4(2) ?
C18 C19 C20 C21 . . . . 0.3(3) ?
N1 N2 C14 N3 . . . . -179.95(15) ?
N1 N2 C14 S1 . . . . -0.5(2) ?
C15 N3 C14 N2 . . . . -7.4(2) ?
C15 N3 C14 S1 . . . . 173.17(14) ?
C7 O1 C1 C6 . . . . -12.8(3) ?
C7 O1 C1 C2 . . . . 167.18(18) ?
C12 C11 C10 C9 . . . . -1.9(3) ?
C13 C11 C10 C9 . . . . 177.23(19) ?
C19 C20 C21 C16 . . . . 1.1(3) ?
C17 C16 C21 C20 . . . . -1.5(3) ?
C15 C16 C21 C20 . . . . 179.92(17) ?
C12 C7 C8 F1 . . . . 178.13(18) ?
O1 C7 C8 F1 . . . . -5.5(3) ?
C12 C7 C8 C9 . . . . -1.9(3) ?
O1 C7 C8 C9 . . . . 174.4(2) ?
F1 C8 C9 C10 . . . . -178.4(2) ?
C7 C8 C9 C10 . . . . 1.7(4) ?
C11 C10 C9 C8 . . . . 0.3(3) ?
C2 C1 C6 C5 . . . . 0.5(3) ?
O1 C1 C6 C5 . . . . -179.55(18) ?
C6 C1 C2 C3 . . . . -1.7(3) ?
O1 C1 C2 C3 . . . . 178.36(19) ?
C5 C4 C3 C2 . . . . 0.4(4) ?
C1 C2 C3 C4 . . . . 1.3(4) ?
C3 C4 C5 C6 . . . . -1.6(4) ?
C1 C6 C5 C4 . . . . 1.2(4) ?

_cod_database_fobs_code 2243756
